data_1531957
loop_
_publ_author_name
'Noren, L.'
'Tan, E.S.Q.'
'Rundlof, H.'
'Withers, R.L.'
'Sterns, M.'

_publ_section_title
;
 A neutron, X-ray and electron diffraction study of the structures of Pb3
 O2 X2 (X = Cl, Br)
;
_journal_name_full 'Materials Research Bulletin'
_journal_page_first 1431
_journal_page_last 1442
_journal_volume 37
_journal_year 2002
_chemical_formula_sum 'Br2 O2 Pb3'
_chemical_name_systematic 'Pb3 O2 Br2'
_space_group_IT_number 62
_symmetry_space_group_name_Hall '-P 2ac 2n'
_symmetry_space_group_name_H-M 'P n m a'
_cell_angle_alpha 90
_cell_angle_beta 90
_cell_angle_gamma 90
_cell_formula_units_Z 4
_cell_length_a 12.2482
_cell_length_b 5.8737
_cell_length_c 9.8098
_cell_volume 705.739
_citation_journal_id_ASTM MRBUAC
_cod_data_source_file Noren_MRBUAC_2002_769.cif
_cod_data_source_block Br2O2Pb3
_cod_original_cell_volume 705.7391
_cod_database_code 1531957

loop_
_symmetry_equiv_pos_as_xyz
x,y,z
-x+1/2,-y,z+1/2
x+1/2,-y+1/2,-z+1/2
-x,y+1/2,-z
-x,-y,-z
x-1/2,y,-z-1/2
-x-1/2,y-1/2,z-1/2
x,-y-1/2,z

loop_
_atom_site_label
_atom_site_type_symbol
_atom_site_fract_x
_atom_site_fract_y
_atom_site_fract_z
_atom_site_occupancy
_atom_site_U_iso_or_equiv
Pb1 Pb+2 0.0777 0.25 0.078 1 0.0
Br2 Br-1 0.8104 0.25 0.8045 1 0.0
O1 O-2 0.4217 0.9961 0.3898 1 0.0
Pb2 Pb+2 0.2882 0.25 0.3677 1 0.0
Br1 Br-1 0.3708 0.25 0.0749 1 0.0
Pb3 Pb+2 0.5576 0.25 0.7878 1 0.0
